data_5000034
loop_
_publ_author_name
'Kim, Y.'
'Machida, K.'
'Taga, T.'
'Osaki, K.'

_publ_section_title
;
 Structure redetermination and packing analysis of aspirin crystal
;
_journal_issue 7
_journal_name_full 'Chemical & pharmaceutical bulletin'
_journal_page_first 2641
_journal_page_last 2647
_journal_volume 33
_journal_year 1985
_chemical_formula_sum 'C9 H8 O4'
_space_group_IT_number 14
_symmetry_cell_setting monoclinic
_symmetry_space_group_name_Hall '-P 2ybc'
_symmetry_space_group_name_H-M 'P 1 21/c 1'
_cell_angle_alpha 90
_cell_angle_beta 95.68(1)
_cell_angle_gamma 90
_cell_formula_units_Z 4
_cell_length_a 11.430(1)
_cell_length_b 6.591(1)
_cell_length_c 11.395(2)
_cod_original_sg_symbol_H-M 'P 21/c'
_cod_database_code 5000034

loop_
_symmetry_equiv_pos_site_id
_symmetry_equiv_pos_as_xyz
1 x,y,z
2 -x,1/2+y,1/2-z
3 -x,-y,-z
4 x,-1/2-y,-1/2+z

loop_
_atom_site_label
_atom_site_type_symbol
_atom_site_fract_x
_atom_site_fract_y
_atom_site_fract_z
C1 C 0.1534(1) 0.5640(2) 0.0674(1)
C2 C 0.2462(1) 0.4877(2) 0.0095(1)
C3 C 0.2983(2) 0.3047(3) 0.0416(2)
C4 C 0.2604(2) 0.1961(3) 0.1338(2)
C5 C 0.1696(2) 0.2676(3) 0.1931(2)
C6 C 0.1165(2) 0.4496(3) 0.1598(1)
C7 C 0.0903(1) 0.7573(2) 0.0376(1)
C8 C 0.3659(2) 0.7384(3) -0.0637(1)
C9 C 0.3974(2) 0.8378(4) -0.1728(2)
O1 O 0.1203(1) 0.8603(2) -0.0508(1)
O2 O 0.0104(1) 0.8118(2) 0.0965(1)
O3 O 0.2857(1) 0.5878(2) -0.0880(1)
O4 O 0.4036(1) 0.7801(2) 0.0345(1)
H1 H 0.3616(19) 0.2559(29) -0.0009(17)
H2 H 0.2926(19) 0.0651(33) 0.1552(17)
H3 H 0.1400(18) 0.1883(35) 0.2554(18)
H4 H 0.0528(18) 0.4995(29) 0.1990(15)
H5 H 0.4560(23) 0.9410(38) -0.1600(19)
H6 H 0.3265(26) 0.8883(41) -0.2139(22)
H7 H 0.4220(27) 0.7389(41) -0.2266(23)
H8 H 0.0737(23) 0.9863(42) -0.0626(19)

loop_
_atom_type_symbol
_atom_type_radius_bond
C 0.68
H 0.23
O 0.68
